data_2233537
loop_
_publ_author_name
'Abdel-Aziz, Alaa A.-M.'
'El-Azab, Adel S.'
'Al-Obaid, Abdulrahman M.'
'Hemamalini, Madhukar'
'Fun, Hoong-Kun'

_publ_section_title
;
 5-Isopropylimidazolidine-2,4-dione monohydrate
;
_journal_coeditor_code IS5056
_journal_issue 2
_journal_name_full 'Acta Crystallographica Section E'
_journal_page_first o533
_journal_paper_doi 10.1107/S1600536812002838
_journal_volume 68
_journal_year 2012
_chemical_formula_iupac 'C6 H10 N2 O2 , H2 O'
_chemical_formula_moiety 'C6 H10 N2 O2, H2 O'
_chemical_formula_sum 'C6 H12 N2 O3'
_chemical_formula_weight 160.18
_chemical_name_systematic
;
5-Isopropylimidazolidine-2,4-dione monohydrate
;
_space_group_IT_number 19
_symmetry_cell_setting orthorhombic
_symmetry_space_group_name_Hall 'P 2ac 2ab'
_symmetry_space_group_name_H-M 'P 21 21 21'
_atom_sites_solution_hydrogens geom
_atom_sites_solution_primary direct
_atom_sites_solution_secondary difmap
_audit_creation_method SHELXL97
_cell_angle_alpha 90.00
_cell_angle_beta 90.00
_cell_angle_gamma 90.00
_cell_formula_units_Z 4
_cell_length_a 6.2688(3)
_cell_length_b 9.2387(4)
_cell_length_c 14.8280(7)
_cell_measurement_reflns_used 2281
_cell_measurement_temperature 296(2)
_cell_measurement_theta_max 65.85
_cell_measurement_theta_min 5.64
_cell_volume 858.77(7)
_computing_cell_refinement 'SAINT (Bruker, 2009)'
_computing_data_collection 'APEX2 (Bruker, 2009)'
_computing_data_reduction 'SAINT (Bruker, 2009)'
_computing_molecular_graphics 'SHELXTL (Sheldrick, 2008)'
_computing_publication_material
;
SHELXTL (Sheldrick, 2008) and PLATON (Spek, 2009)
;
_computing_structure_refinement 'SHELXTL (Sheldrick, 2008)'
_computing_structure_solution 'SHELXTL (Sheldrick, 2008)'
_diffrn_ambient_temperature 296(2)
_diffrn_measured_fraction_theta_full 0.973
_diffrn_measured_fraction_theta_max 0.974
_diffrn_measurement_device_type 'Bruker SMART APEXII CCD area-detector'
_diffrn_measurement_method '\f and \w'
_diffrn_radiation_monochromator graphite
_diffrn_radiation_source 'fine-focus sealed tube'
_diffrn_radiation_type CuK\a
_diffrn_radiation_wavelength 1.54178
_diffrn_reflns_av_R_equivalents 0.0272
_diffrn_reflns_av_sigmaI/netI 0.0217
_diffrn_reflns_limit_h_max 5
_diffrn_reflns_limit_h_min -7
_diffrn_reflns_limit_k_max 10
_diffrn_reflns_limit_k_min -11
_diffrn_reflns_limit_l_max 17
_diffrn_reflns_limit_l_min -17
_diffrn_reflns_number 5702
_diffrn_reflns_theta_full 67.29
_diffrn_reflns_theta_max 67.29
_diffrn_reflns_theta_min 5.64
_diffrn_standards_number 0
_exptl_absorpt_coefficient_mu 0.841
_exptl_absorpt_correction_T_max 0.8786
_exptl_absorpt_correction_T_min 0.5183
_exptl_absorpt_correction_type multi-scan
_exptl_absorpt_process_details '(SADABS; Bruker, 2009)'
_exptl_crystal_colour colourless
_exptl_crystal_density_diffrn 1.239
_exptl_crystal_density_method 'not measured'
_exptl_crystal_description needle
_exptl_crystal_F_000 344
_exptl_crystal_size_max 0.90
_exptl_crystal_size_mid 0.21
_exptl_crystal_size_min 0.16
_refine_diff_density_max 0.115
_refine_diff_density_min -0.178
_refine_ls_abs_structure_details 'Flack (1983), 592 Friedel pairs'
_refine_ls_abs_structure_Flack 0.2(3)
_refine_ls_extinction_method none
_refine_ls_goodness_of_fit_ref 1.089
_refine_ls_hydrogen_treatment mixed
_refine_ls_matrix_type full
_refine_ls_number_parameters 117
_refine_ls_number_reflns 1497
_refine_ls_number_restraints 0
_refine_ls_restrained_S_all 1.089
_refine_ls_R_factor_all 0.0398
_refine_ls_R_factor_gt 0.0366
_refine_ls_shift/su_max 0.001
_refine_ls_shift/su_mean 0.000
_refine_ls_structure_factor_coef Fsqd
_refine_ls_weighting_details 'calc w = 1/[\s^2^(Fo^2^)+(0.0552P)^2^+0.0813P] where P=(Fo^2^+2Fc^2^)/3'
_refine_ls_weighting_scheme calc
_refine_ls_wR_factor_gt 0.0949
_refine_ls_wR_factor_ref 0.0977
_reflns_number_gt 1378
_reflns_number_total 1497
_reflns_threshold_expression I>2\s(I)
_cod_data_source_file is5056.cif
_cod_data_source_block I
_cod_database_code 2233537
_cod_database_fobs_code 2233537

loop_
_symmetry_equiv_pos_as_xyz
'x, y, z'
'-x+1/2, -y, z+1/2'
'-x, y+1/2, -z+1/2'
'x+1/2, -y+1/2, -z'

loop_
_atom_site_type_symbol
_atom_site_label
_atom_site_fract_x
_atom_site_fract_y
_atom_site_fract_z
_atom_site_U_iso_or_equiv
_atom_site_adp_type
_atom_site_calc_flag
_atom_site_refinement_flags
_atom_site_occupancy
_atom_site_symmetry_multiplicity
O O1 0.6583(2) 0.56794(15) 0.46328(11) 0.0679(5) Uani d . 1 1
O O2 1.2150(2) 0.27203(15) 0.39487(11) 0.0590(4) Uani d . 1 1
N N1 0.6703(3) 0.34173(17) 0.39871(11) 0.0472(4) Uani d . 1 1
N N2 0.9719(2) 0.44507(16) 0.43611(11) 0.0503(4) Uani d . 1 1
C C1 0.7524(3) 0.46070(19) 0.43523(13) 0.0481(4) Uani d . 1 1
C C2 1.0337(3) 0.31526(19) 0.40226(13) 0.0440(4) Uani d . 1 1
C C3 0.8324(3) 0.23514(18) 0.37618(12) 0.0436(4) Uani d . 1 1
H H3A 0.8156 0.1507 0.4156 0.052 Uiso calc R 1 1
C C4 0.8317(3) 0.1851(2) 0.27789(14) 0.0534(5) Uani d . 1 1
H H4A 0.9533 0.1196 0.2701 0.064 Uiso calc R 1 1
C C5 0.6312(4) 0.0986(3) 0.25796(19) 0.0828(8) Uani d . 1 1
H H5A 0.6202 0.0197 0.2998 0.124 Uiso calc R 1 1
H H5B 0.6381 0.0613 0.1976 0.124 Uiso calc R 1 1
H H5C 0.5086 0.1602 0.2639 0.124 Uiso calc R 1 1
C C6 0.8624(5) 0.3102(3) 0.21256(16) 0.0810(7) Uani d . 1 1
H H6A 0.9926 0.3600 0.2266 0.122 Uiso calc R 1 1
H H6B 0.7446 0.3760 0.2177 0.122 Uiso calc R 1 1
H H6C 0.8694 0.2736 0.1520 0.122 Uiso calc R 1 1
H H1N1 0.543(4) 0.329(2) 0.3981(13) 0.045(5) Uiso d . 1 1
H H1N2 1.059(5) 0.509(3) 0.4591(17) 0.078(8) Uiso d . 1 1
O O1W 0.2489(3) 0.63212(17) 0.52044(13) 0.0665(4) Uani d . 1 1
H H1W1 0.374(6) 0.617(3) 0.507(2) 0.096(11) Uiso d . 1 1
H H2W2 0.214(6) 0.721(4) 0.531(3) 0.122(13) Uiso d . 1 1

loop_
_atom_site_aniso_label
_atom_site_aniso_U_11
_atom_site_aniso_U_22
_atom_site_aniso_U_33
_atom_site_aniso_U_12
_atom_site_aniso_U_13
_atom_site_aniso_U_23
O1 0.0438(9) 0.0566(8) 0.1033(12) 0.0068(6) -0.0017(7) -0.0302(8)
O2 0.0292(8) 0.0607(8) 0.0871(11) 0.0039(6) -0.0030(6) -0.0086(7)
N1 0.0246(8) 0.0507(8) 0.0662(10) -0.0020(6) -0.0013(6) -0.0127(7)
N2 0.0309(9) 0.0475(8) 0.0725(11) -0.0035(6) -0.0045(7) -0.0147(8)
C1 0.0372(10) 0.0474(9) 0.0597(12) 0.0028(8) -0.0024(8) -0.0079(8)
C2 0.0312(9) 0.0468(9) 0.0541(10) -0.0018(7) -0.0011(7) -0.0001(8)
C3 0.0323(9) 0.0394(8) 0.0591(10) -0.0025(6) 0.0003(7) -0.0028(7)
C4 0.0443(11) 0.0491(9) 0.0667(12) -0.0016(8) 0.0028(8) -0.0161(8)
C5 0.0645(16) 0.0895(17) 0.0945(18) -0.0206(13) -0.0049(14) -0.0376(14)
C6 0.098(2) 0.0838(16) 0.0617(14) -0.0079(15) 0.0041(13) -0.0044(12)
O1W 0.0438(10) 0.0557(8) 0.1000(12) -0.0042(7) -0.0067(8) -0.0203(8)

loop_
_atom_type_symbol
_atom_type_description
_atom_type_scat_dispersion_real
_atom_type_scat_dispersion_imag
_atom_type_scat_source
C C 0.0181 0.0091 'International Tables Vol C Tables 4.2.6.8 and 6.1.1.4'
H H 0.0000 0.0000 'International Tables Vol C Tables 4.2.6.8 and 6.1.1.4'
N N 0.0311 0.0180 'International Tables Vol C Tables 4.2.6.8 and 6.1.1.4'
O O 0.0492 0.0322 'International Tables Vol C Tables 4.2.6.8 and 6.1.1.4'

loop_
_geom_angle_atom_site_label_1
_geom_angle_atom_site_label_2
_geom_angle_atom_site_label_3
_geom_angle
C1 N1 C3 112.51(15)
C1 N1 H1N1 120.6(15)
C3 N1 H1N1 126.2(15)
C2 N2 C1 111.89(15)
C2 N2 H1N2 124.4(19)
C1 N2 H1N2 123.6(19)
O1 C1 N1 128.32(19)
O1 C1 N2 124.05(17)
N1 C1 N2 107.63(16)
O2 C2 N2 126.42(17)
O2 C2 C3 126.79(16)
N2 C2 C3 106.79(15)
N1 C3 C2 101.12(13)
N1 C3 C4 114.95(15)
C2 C3 C4 113.19(15)
N1 C3 H3A 109.1
C2 C3 H3A 109.1
C4 C3 H3A 109.1
C5 C4 C6 112.4(2)
C5 C4 C3 110.30(17)
C6 C4 C3 112.16(16)
C5 C4 H4A 107.2
C6 C4 H4A 107.2
C3 C4 H4A 107.2
C4 C5 H5A 109.5
C4 C5 H5B 109.5
H5A C5 H5B 109.5
C4 C5 H5C 109.5
H5A C5 H5C 109.5
H5B C5 H5C 109.5
C4 C6 H6A 109.5
C4 C6 H6B 109.5
H6A C6 H6B 109.5
C4 C6 H6C 109.5
H6A C6 H6C 109.5
H6B C6 H6C 109.5
H1W1 O1W H2W2 116(3)

loop_
_geom_bond_atom_site_label_1
_geom_bond_atom_site_label_2
_geom_bond_distance
O1 C1 1.226(2)
O2 C2 1.210(2)
N1 C1 1.329(2)
N1 C3 1.454(2)
N1 H1N1 0.80(2)
N2 C2 1.357(2)
N2 C1 1.383(3)
N2 H1N2 0.87(3)
C2 C3 1.513(2)
C3 C4 1.529(3)
C3 H3A 0.9800
C4 C5 1.518(3)
C4 C6 1.520(3)
C4 H4A 0.9800
C5 H5A 0.9600
C5 H5B 0.9600
C5 H5C 0.9600
C6 H6A 0.9600
C6 H6B 0.9600
C6 H6C 0.9600
O1W H1W1 0.82(4)
O1W H2W2 0.87(4)

loop_
_geom_hbond_atom_site_label_D
_geom_hbond_atom_site_label_H
_geom_hbond_atom_site_label_A
_geom_hbond_site_symmetry_A
_geom_hbond_distance_DH
_geom_hbond_distance_HA
_geom_hbond_distance_DA
_geom_hbond_angle_DHA
_geom_hbond_publ_flag
N1 H1N1 O2 1_455 0.81(2) 2.12(2) 2.927(2) 174.0(19) yes
N2 H1N2 O1W 1_655 0.87(3) 1.88(3) 2.751(2) 173(2) yes
O1W H1W1 O1 . 0.82(4) 1.95(4) 2.767(2) 173(3) yes
O1W H2W2 O1 4_466 0.86(4) 1.98(4) 2.839(2) 171(4) yes

loop_
_cod_related_entry_id
_cod_related_entry_database
_cod_related_entry_code
1 ChemSpider 30657425
